data_1543618
loop_
_publ_author_name
'Chong, Yan Yi'
'Mohamed Tahir, Mohamed Ibrahim'
'Kassim, Mohammad B.'

_publ_section_title
;
 2-(3-Benzoylthioureido)-3-phenylpropanoic acid
;
_journal_issue 7
_journal_name_full IUCrData
_journal_page_first x161091
_journal_paper_doi 10.1107/S2414314616010919
_journal_volume 1
_journal_year 2016
_chemical_formula_iupac 'C17 H16 N2 O3 S'
_chemical_formula_moiety 'C17 H16 N2 O3 S'
_chemical_formula_sum 'C17 H16 N2 O3 S'
_chemical_formula_weight 328.38
_chemical_melting_point 423
_chemical_name_common '2-(3-benzoylthioureido)-3-phenylpropanoic acid'
_chemical_name_systematic
;
2-(3-Benzoylthioureido)-3-phenylpropanoic acid
;
_space_group_IT_number 14
_symmetry_cell_setting monoclinic
_symmetry_space_group_name_Hall '-P 2ybc'
_symmetry_space_group_name_H-M 'P 1 21/c 1'
_atom_sites_solution_hydrogens geom
_atom_sites_solution_primary direct
_atom_sites_solution_secondary difmap
_audit_creation_method SHELXL-97
_cell_angle_alpha 90.00
_cell_angle_beta 90.761(4)
_cell_angle_gamma 90.00
_cell_formula_units_Z 4
_cell_length_a 5.8750(2)
_cell_length_b 25.9891(12)
_cell_length_c 10.3089(4)
_cell_measurement_reflns_used 5690
_cell_measurement_temperature 423(2)
_cell_measurement_theta_max 71
_cell_measurement_theta_min 3
_cell_volume 1573.89(11)
_computing_cell_refinement
;
CrysAlis RED (Oxford Diffraction, 2006)
;
_computing_data_collection
;
CrysAlis CCD (Oxford Diffraction, 2006)
;
_computing_data_reduction
;
CrysAlis RED (Oxford Diffraction, 2006)
;
_computing_molecular_graphics
;
<i>OLEX2</i> (Dolomanov <i>et al.</i>,  2009)
;
_computing_publication_material
;
SHELXTL (Sheldrick, 2008), PLATON (Spek, 2009) and
publCIF (Westrip, 2010)
;
_computing_structure_refinement
;
SHELXS97 (Sheldrick, 2008)
;
_computing_structure_solution
;
SHELXS97 (Sheldrick, 2008)
;
_diffrn_ambient_temperature 423(2)
_diffrn_measured_fraction_theta_full 0.992
_diffrn_measured_fraction_theta_max 0.993
_diffrn_measurement_device 'Oxford Diffraction Gemini'
_diffrn_measurement_device_type Area
_diffrn_measurement_method \w/2\q
_diffrn_radiation_monochromator graphite
_diffrn_radiation_source 'fine-focus sealed tube'
_diffrn_radiation_type CuK\a
_diffrn_radiation_wavelength 1.54178
_diffrn_reflns_av_R_equivalents 0.0263
_diffrn_reflns_av_sigmaI/netI 0.0216
_diffrn_reflns_limit_h_max 7
_diffrn_reflns_limit_h_min -7
_diffrn_reflns_limit_k_max 31
_diffrn_reflns_limit_k_min -29
_diffrn_reflns_limit_l_max 12
_diffrn_reflns_limit_l_min -11
_diffrn_reflns_number 10980
_diffrn_reflns_theta_full 71.40
_diffrn_reflns_theta_max 71.40
_diffrn_reflns_theta_min 3.40
_diffrn_standards_number 0
_exptl_absorpt_coefficient_mu 1.974
_exptl_absorpt_correction_T_max 0.9078
_exptl_absorpt_correction_T_min 0.6382
_exptl_absorpt_correction_type multi-scan
_exptl_absorpt_process_details
;
(DENZO/SCALEPACK; Otwinowski & Minor, 1997)
;
_exptl_crystal_colour colourless
_exptl_crystal_density_diffrn 1.386
_exptl_crystal_density_method 'not measured'
_exptl_crystal_description plate
_exptl_crystal_F_000 688
_exptl_crystal_size_max 0.25
_exptl_crystal_size_mid 0.09
_exptl_crystal_size_min 0.05
_refine_diff_density_max 0.374
_refine_diff_density_min -0.230
_refine_ls_extinction_method none
_refine_ls_goodness_of_fit_ref 1.038
_refine_ls_hydrogen_treatment mixed
_refine_ls_matrix_type full
_refine_ls_number_parameters 220
_refine_ls_number_reflns 3045
_refine_ls_number_restraints 0
_refine_ls_restrained_S_all 1.038
_refine_ls_R_factor_all 0.0380
_refine_ls_R_factor_gt 0.0354
_refine_ls_shift/su_max 0.001
_refine_ls_shift/su_mean 0.000
_refine_ls_structure_factor_coef Fsqd
_refine_ls_weighting_details 'calc w=1/[\s^2^(Fo^2^)+(0.0574P)^2^+0.7450P] where P=(Fo^2^+2Fc^2^)/3'
_refine_ls_weighting_scheme calc
_refine_ls_wR_factor_gt 0.0942
_refine_ls_wR_factor_ref 0.0964
_reflns_number_gt 2824
_reflns_number_total 3045
_reflns_threshold_expression I>2\s(I)
_cod_data_source_file hb4065sup1.cif
_cod_data_source_block I
_cod_original_sg_symbol_H-M 'P 21/c'
_cod_database_code 1543618

loop_
_symmetry_equiv_pos_as_xyz
'x, y, z'
'-x, y+1/2, -z+1/2'
'-x, -y, -z'
'x, -y-1/2, z-1/2'

loop_
_atom_site_type_symbol
_atom_site_label
_atom_site_fract_x
_atom_site_fract_y
_atom_site_fract_z
_atom_site_U_iso_or_equiv
_atom_site_adp_type
_atom_site_calc_flag
_atom_site_refinement_flags
_atom_site_occupancy
_atom_site_symmetry_multiplicity
S S1 0.27806(6) 0.545305(13) 0.95051(3) 0.01781(13) Uani d . 1 1
O O1 0.22425(17) 0.42118(4) 0.64014(9) 0.0181(2) Uani d . 1 1
O O2 0.75216(16) 0.48331(4) 0.56133(10) 0.0160(2) Uani d . 1 1
O O3 0.97354(17) 0.54898(4) 0.62633(10) 0.0161(2) Uani d . 1 1
N N1 0.1462(2) 0.45848(5) 0.83583(12) 0.0153(3) Uani d . 1 1
N N2 0.4436(2) 0.50147(5) 0.73866(12) 0.0145(3) Uani d . 1 1
C C1 -0.1982(3) 0.36410(6) 0.67098(15) 0.0203(3) Uani d . 1 1
H H1 -0.1854 0.3781 0.5883 0.024 Uiso calc R 1 1
C C2 -0.3611(3) 0.32678(6) 0.69518(17) 0.0254(4) Uani d . 1 1
H H2 -0.4607 0.3165 0.6293 0.031 Uiso calc R 1 1
C C3 -0.3758(3) 0.30477(6) 0.81781(18) 0.0250(3) Uani d . 1 1
H H3 -0.4849 0.2797 0.8337 0.030 Uiso calc R 1 1
C C4 -0.2279(3) 0.32014(6) 0.91634(16) 0.0220(3) Uani d . 1 1
H H4 -0.2360 0.3049 0.9977 0.026 Uiso calc R 1 1
C C5 -0.0675(3) 0.35843(5) 0.89373(15) 0.0179(3) Uani d . 1 1
H H5 0.0299 0.3691 0.9603 0.022 Uiso calc R 1 1
C C6 -0.0534(2) 0.38063(5) 0.77145(14) 0.0157(3) Uani d . 1 1
C C7 0.1188(2) 0.42121(5) 0.74175(14) 0.0145(3) Uani d . 1 1
C C8 0.2955(2) 0.50034(5) 0.83430(13) 0.0147(3) Uani d . 1 1
C C9 0.6127(2) 0.54169(5) 0.72320(13) 0.0139(3) Uani d . 1 1
H H9 0.6863 0.5489 0.8071 0.017 Uiso calc R 1 1
C C10 0.5081(2) 0.59226(5) 0.66649(14) 0.0155(3) Uani d . 1 1
H H10A 0.4980 0.5893 0.5728 0.019 Uiso calc R 1 1
H H10B 0.3547 0.5962 0.6987 0.019 Uiso calc R 1 1
C C11 0.6439(2) 0.63986(5) 0.70080(14) 0.0156(3) Uani d . 1 1
C C12 0.6241(3) 0.66130(6) 0.82414(15) 0.0205(3) Uani d . 1 1
H H12 0.5286 0.6460 0.8842 0.025 Uiso calc R 1 1
C C13 0.7457(3) 0.70522(6) 0.85818(15) 0.0231(3) Uani d . 1 1
H H13 0.7292 0.7195 0.9402 0.028 Uiso calc R 1 1
C C14 0.8916(3) 0.72781(6) 0.77023(16) 0.0233(3) Uani d . 1 1
H H14 0.9739 0.7571 0.7932 0.028 Uiso calc R 1 1
C C15 0.9138(3) 0.70643(6) 0.64755(16) 0.0221(3) Uani d . 1 1
H H15 1.0122 0.7213 0.5884 0.027 Uiso calc R 1 1
C C16 0.7893(3) 0.66287(6) 0.61291(14) 0.0191(3) Uani d . 1 1
H H16 0.8036 0.6490 0.5302 0.023 Uiso calc R 1 1
C C17 0.7876(2) 0.52116(5) 0.62938(13) 0.0136(3) Uani d . 1 1
H H1A 0.060(3) 0.4587(7) 0.894(2) 0.018(5) Uiso d . 1 1
H H2A 0.440(3) 0.4775(8) 0.6817(19) 0.022(5) Uiso d . 1 1
H H3A 1.055(4) 0.5387(9) 0.562(2) 0.036(6) Uiso d . 1 1

loop_
_atom_site_aniso_label
_atom_site_aniso_U_11
_atom_site_aniso_U_22
_atom_site_aniso_U_33
_atom_site_aniso_U_12
_atom_site_aniso_U_13
_atom_site_aniso_U_23
S1 0.0200(2) 0.0174(2) 0.0163(2) -0.00387(12) 0.00715(14) -0.00508(12)
O1 0.0211(5) 0.0186(5) 0.0147(5) -0.0030(4) 0.0044(4) -0.0023(4)
O2 0.0157(5) 0.0152(5) 0.0173(5) -0.0006(4) 0.0040(4) -0.0022(4)
O3 0.0128(5) 0.0187(5) 0.0170(5) -0.0017(4) 0.0035(4) -0.0022(4)
N1 0.0167(6) 0.0157(6) 0.0137(6) -0.0026(4) 0.0062(5) -0.0014(4)
N2 0.0158(6) 0.0137(6) 0.0140(6) -0.0015(5) 0.0028(4) -0.0031(5)
C1 0.0209(7) 0.0172(7) 0.0227(8) 0.0006(6) -0.0022(6) 0.0008(6)
C2 0.0194(7) 0.0199(8) 0.0368(9) -0.0012(6) -0.0058(7) -0.0010(7)
C3 0.0189(8) 0.0156(7) 0.0406(9) -0.0027(6) 0.0081(7) 0.0012(7)
C4 0.0261(8) 0.0152(7) 0.0251(8) 0.0023(6) 0.0109(6) 0.0012(6)
C5 0.0199(7) 0.0142(7) 0.0198(7) 0.0021(5) 0.0047(6) -0.0024(5)
C6 0.0144(7) 0.0129(7) 0.0198(7) 0.0023(5) 0.0035(5) -0.0015(5)
C7 0.0143(7) 0.0138(7) 0.0155(7) 0.0020(5) -0.0002(5) 0.0007(5)
C8 0.0151(7) 0.0143(7) 0.0149(7) 0.0016(5) 0.0010(5) 0.0001(5)
C9 0.0134(7) 0.0154(7) 0.0129(6) -0.0013(5) 0.0015(5) -0.0014(5)
C10 0.0137(6) 0.0164(7) 0.0164(7) 0.0007(5) 0.0016(5) -0.0013(5)
C11 0.0139(6) 0.0144(7) 0.0185(7) 0.0021(5) -0.0006(5) 0.0005(5)
C12 0.0234(8) 0.0186(7) 0.0196(7) -0.0017(6) 0.0045(6) -0.0004(6)
C13 0.0302(8) 0.0199(8) 0.0193(8) -0.0008(6) -0.0003(6) -0.0052(6)
C14 0.0254(8) 0.0164(8) 0.0279(8) -0.0040(6) -0.0037(6) -0.0010(6)
C15 0.0223(8) 0.0193(8) 0.0248(8) -0.0037(6) 0.0042(6) 0.0037(6)
C16 0.0223(7) 0.0172(7) 0.0177(7) 0.0011(6) 0.0010(6) -0.0006(6)
C17 0.0135(7) 0.0145(7) 0.0127(6) 0.0012(5) -0.0006(5) 0.0020(5)

loop_
_atom_type_symbol
_atom_type_description
_atom_type_scat_dispersion_real
_atom_type_scat_dispersion_imag
_atom_type_scat_source
C C 0.0181 0.0091 'International Tables Vol C Tables 4.2.6.8 and 6.1.1.4'
H H 0.0000 0.0000 'International Tables Vol C Tables 4.2.6.8 and 6.1.1.4'
N N 0.0311 0.0180 'International Tables Vol C Tables 4.2.6.8 and 6.1.1.4'
O O 0.0492 0.0322 'International Tables Vol C Tables 4.2.6.8 and 6.1.1.4'
S S 0.3331 0.5567 'International Tables Vol C Tables 4.2.6.8 and 6.1.1.4'

loop_
_geom_angle_atom_site_label_1
_geom_angle_atom_site_label_2
_geom_angle_atom_site_label_3
_geom_angle
C17 O3 H3A 108.5(15)
C7 N1 C8 127.33(13)
C7 N1 H1A 117.9(13)
C8 N1 H1A 114.4(13)
C8 N2 C9 123.71(12)
C8 N2 H2A 118.9(13)
C9 N2 H2A 117.4(13)
C2 C1 C6 119.71(15)
C2 C1 H1 120.1
C6 C1 H1 120.1
C1 C2 C3 120.12(15)
C1 C2 H2 119.9
C3 C2 H2 119.9
C4 C3 C2 120.10(14)
C4 C3 H3 120.0
C2 C3 H3 120.0
C3 C4 C5 120.15(15)
C3 C4 H4 119.9
C5 C4 H4 119.9
C6 C5 C4 119.81(14)
C6 C5 H5 120.1
C4 C5 H5 120.1
C5 C6 C1 120.05(14)
C5 C6 C7 121.81(13)
C1 C6 C7 118.11(13)
O1 C7 N1 123.14(13)
O1 C7 C6 121.74(13)
N1 C7 C6 115.12(12)
N2 C8 N1 116.39(12)
N2 C8 S1 124.28(11)
N1 C8 S1 119.32(11)
N2 C9 C17 106.66(11)
N2 C9 C10 112.38(11)
C17 C9 C10 108.90(11)
N2 C9 H9 109.6
C17 C9 H9 109.6
C10 C9 H9 109.6
C11 C10 C9 113.41(11)
C11 C10 H10A 108.9
C9 C10 H10A 108.9
C11 C10 H10B 108.9
C9 C10 H10B 108.9
H10A C10 H10B 107.7
C16 C11 C12 118.83(14)
C16 C11 C10 121.81(13)
C12 C11 C10 119.36(13)
C13 C12 C11 120.65(14)
C13 C12 H12 119.7
C11 C12 H12 119.7
C14 C13 C12 120.21(15)
C14 C13 H13 119.9
C12 C13 H13 119.9
C13 C14 C15 119.51(14)
C13 C14 H14 120.2
C15 C14 H14 120.2
C14 C15 C16 120.23(15)
C14 C15 H15 119.9
C16 C15 H15 119.9
C11 C16 C15 120.57(14)
C11 C16 H16 119.7
C15 C16 H16 119.7
O2 C17 O3 124.38(13)
O2 C17 C9 122.44(12)
O3 C17 C9 113.15(12)

loop_
_geom_bond_atom_site_label_1
_geom_bond_atom_site_label_2
_geom_bond_distance
S1 C8 1.6778(14)
O1 C7 1.2242(18)
O2 C17 1.2245(18)
O3 C17 1.3108(17)
O3 H3A 0.87(2)
N1 C7 1.3787(19)
N1 C8 1.3977(18)
N1 H1A 0.79(2)
N2 C8 1.3240(19)
N2 C9 1.4522(18)
N2 H2A 0.85(2)
C1 C2 1.388(2)
C1 C6 1.399(2)
C1 H1 0.9300
C2 C3 1.391(2)
C2 H2 0.9300
C3 C4 1.386(2)
C3 H3 0.9300
C4 C5 1.392(2)
C4 H4 0.9300
C5 C6 1.390(2)
C5 H5 0.9300
C6 C7 1.4956(19)
C9 C17 1.5172(19)
C9 C10 1.5612(19)
C9 H9 0.9800
C10 C11 1.5114(19)
C10 H10A 0.9700
C10 H10B 0.9700
C11 C16 1.389(2)
C11 C12 1.395(2)
C12 C13 1.389(2)
C12 H12 0.9300
C13 C14 1.386(2)
C13 H13 0.9300
C14 C15 1.389(2)
C14 H14 0.9300
C15 C16 1.392(2)
C15 H15 0.9300
C16 H16 0.9300

loop_
_geom_hbond_atom_site_label_D
_geom_hbond_atom_site_label_H
_geom_hbond_atom_site_label_A
_geom_hbond_site_symmetry_A
_geom_hbond_distance_DH
_geom_hbond_distance_HA
_geom_hbond_distance_DA
_geom_hbond_angle_DHA
_geom_hbond_publ_flag
N2 H2A O1 1_555 0.86(2) 1.98(2) 2.6480(16) 134.1(16) yes
N1 H1A S1 3_567 0.790(19) 2.571(19) 3.3496(13) 168.9(18) yes
O3 H3A O2 3_766 0.87(2) 1.81(2) 2.6696(14) 175(2) yes
C16 H16 O1 3_666 0.93 2.54 3.4026(18) 155 yes

_cod_database_fobs_code 1543618
